data_4305832
loop_
_publ_author_name
'Sucharita Basak'
'Kajal Krishna Rajak'

_publ_section_title
;
Synthesis, Structure, and Spectroscopic Properties of Chiral Oxorhenium(V)
Complexes Incorporating Polydentate Ligands Derived froml-Amino Acids: A
Density Functional Theory/Time-Dependent Density Functional Theory
Investigation
;
_journal_name_full 'Inorganic Chemistry'
_journal_page_first 8813
_journal_page_last 8822
_journal_paper_doi 10.1021/ic800764n
_journal_volume 47
_journal_year 2008
_chemical_formula_sum 'C12 H17 Cl2 N2 O3 Re'
_chemical_formula_weight 494.38
_chemical_name_systematic
;
 ?
;
_space_group_IT_number 1
_symmetry_cell_setting triclinic
_symmetry_space_group_name_Hall 'P 1'
_symmetry_space_group_name_H-M 'P 1'
_atom_sites_solution_hydrogens geom
_atom_sites_solution_primary direct
_atom_sites_solution_secondary difmap
_audit_creation_method SHELXL-97
_cell_angle_alpha 115.53(3)
_cell_angle_beta 98.35(3)
_cell_angle_gamma 94.26(3)
_cell_formula_units_Z 2
_cell_length_a 6.7488(13)
_cell_length_b 11.358(2)
_cell_length_c 11.931(2)
_cell_measurement_temperature 293(2)
_cell_measurement_theta_max 28.27
_cell_measurement_theta_min 1.93
_cell_volume 806.8(4)
_computing_structure_refinement 'SHELXL-97 (Sheldrick, 1997)'
_diffrn_ambient_temperature 293(2)
_diffrn_measured_fraction_theta_full 0.867
_diffrn_measured_fraction_theta_max 0.867
_diffrn_radiation_monochromator graphite
_diffrn_radiation_source 'fine-focus sealed tube'
_diffrn_radiation_type MoK\a
_diffrn_radiation_wavelength 0.71073
_diffrn_reflns_av_R_equivalents 0.0252
_diffrn_reflns_av_sigmaI/netI 0.0455
_diffrn_reflns_limit_h_max 8
_diffrn_reflns_limit_h_min -8
_diffrn_reflns_limit_k_max 15
_diffrn_reflns_limit_k_min -15
_diffrn_reflns_limit_l_max 15
_diffrn_reflns_limit_l_min -15
_diffrn_reflns_number 6710
_diffrn_reflns_theta_full 28.27
_diffrn_reflns_theta_max 28.27
_diffrn_reflns_theta_min 1.93
_exptl_absorpt_coefficient_mu 7.868
_exptl_absorpt_correction_T_max 0.2230
_exptl_absorpt_correction_T_min 0.1830
_exptl_absorpt_correction_type multi-scan
_exptl_absorpt_process_details (SADABS,Sheldrik-1997)
_exptl_crystal_colour Skyblue
_exptl_crystal_density_diffrn 2.035
_exptl_crystal_density_method 'not measured'
_exptl_crystal_description Needle
_exptl_crystal_F_000 472
_exptl_crystal_size_max 0.25
_exptl_crystal_size_mid 0.20
_exptl_crystal_size_min 0.20
_refine_diff_density_max 1.864
_refine_diff_density_min -1.230
_refine_diff_density_rms 0.141
_refine_ls_abs_structure_details 'Flack H D (1983), Acta Cryst. A39, 876-881'
_refine_ls_abs_structure_Flack 0.18(2)
_refine_ls_extinction_method none
_refine_ls_goodness_of_fit_ref 1.057
_refine_ls_hydrogen_treatment none
_refine_ls_matrix_type full
_refine_ls_number_parameters 297
_refine_ls_number_reflns 5135
_refine_ls_number_restraints 3
_refine_ls_restrained_S_all 1.056
_refine_ls_R_factor_all 0.0355
_refine_ls_R_factor_gt 0.0303
_refine_ls_shift/su_max 0.001
_refine_ls_shift/su_mean 0.000
_refine_ls_structure_factor_coef Fsqd
_refine_ls_weighting_details 'calc w=1/[\s^2^(Fo^2^)+(0.0386P)^2^+0.4713P] where P=(Fo^2^+2Fc^2^)/3'
_refine_ls_weighting_scheme calc
_refine_ls_wR_factor_gt 0.0758
_refine_ls_wR_factor_ref 0.0779
_reflns_number_gt 4661
_reflns_number_total 5135
_reflns_threshold_expression >2sigma(I)
_cod_data_source_file ic800764n_si_003.cif
_cod_data_source_block '[ReVO(LA2)Cl2][ic-2008-00764n]'
_cod_depositor_comments
;
The following automatic conversions were performed:
'_symmetry_cell_setting' value 'Triclinic' changed to 'triclinic'
according to '/home/saulius/struct/CIF-dictionaries/cif_core.dic'
dictionary named 'cif_core.dic' version 2.4.1 from 2010-06-29.

Automatic conversion script
Id: cif_fix_enum 1527 2010-12-29 10:47:43Z saulius 
;
_cod_original_cell_volume 806.8(3)
_cod_database_code 4305832

loop_
_symmetry_equiv_pos_as_xyz
'x, y, z'

loop_
_atom_site_label
_atom_site_type_symbol
_atom_site_fract_x
_atom_site_fract_y
_atom_site_fract_z
_atom_site_U_iso_or_equiv
_atom_site_adp_type
_atom_site_occupancy
_atom_site_symmetry_multiplicity
_atom_site_calc_flag
_atom_site_refinement_flags
_atom_site_disorder_assembly
_atom_site_disorder_group
C1 C 0.168(4) 0.3581(19) 0.017(2) 0.051(5) Uani 1 1 d . . .
C2 C -0.012(3) 0.2545(15) -0.0518(14) 0.042(4) Uani 1 1 d . . .
H2 H 0.0442 0.1744 -0.0985 0.050 Uiso 1 1 calc R . .
C3 C -0.258(3) 0.3124(19) 0.1140(18) 0.040(4) Uiso 1 1 d . . .
H3A H -0.3391 0.3367 0.0556 0.048 Uiso 1 1 calc R . .
H3B H -0.3461 0.2581 0.1365 0.048 Uiso 1 1 calc R . .
C4 C -0.1556(15) 0.4315(9) 0.2283(8) 0.034(4) Uani 1 1 d G . .
C5 C -0.2485(13) 0.5432(12) 0.2782(11) 0.054(5) Uani 1 1 d G . .
H5 H -0.3747 0.5455 0.2364 0.065 Uiso 1 1 calc R . .
C6 C -0.1530(18) 0.6513(9) 0.3904(12) 0.053(5) Uani 1 1 d G . .
H6 H -0.2152 0.7260 0.4238 0.064 Uiso 1 1 calc R . .
C7 C 0.0355(18) 0.6478(9) 0.4529(9) 0.057(5) Uani 1 1 d G . .
H7 H 0.0994 0.7202 0.5280 0.069 Uiso 1 1 calc R . .
C8 C 0.1284(14) 0.5362(11) 0.4030(9) 0.035(4) Uani 1 1 d G . .
H8 H 0.2545 0.5339 0.4448 0.042 Uiso 1 1 calc R . .
N2 N 0.0329(15) 0.4280(8) 0.2907(9) 0.033(4) Uani 1 1 d G . .
C9 C -0.163(3) 0.2649(16) -0.1510(15) 0.086(5) Uani 1 1 d . . .
H9A H -0.0892 0.2832 -0.2073 0.103 Uiso 1 1 calc R . .
H9B H -0.2302 0.3401 -0.1097 0.103 Uiso 1 1 calc R . .
C10 C -0.325(2) 0.1442(14) -0.2315(13) 0.056(3) Uiso 1 1 d . . .
H10 H -0.3708 0.1112 -0.1746 0.068 Uiso 1 1 calc R . .
C11 C -0.285(3) 0.0248(19) -0.3473(17) 0.088(5) Uiso 1 1 d . . .
H11A H -0.3947 -0.0466 -0.3756 0.132 Uiso 1 1 calc R . .
H11B H -0.1606 -0.0027 -0.3242 0.132 Uiso 1 1 calc R . .
H11C H -0.2744 0.0491 -0.4142 0.132 Uiso 1 1 calc R . .
C12 C -0.493(4) 0.201(3) -0.275(2) 0.139(9) Uiso 1 1 d . . .
H12A H -0.5304 0.2688 -0.2023 0.208 Uiso 1 1 calc R . .
H12B H -0.6073 0.1326 -0.3217 0.208 Uiso 1 1 calc R . .
H12C H -0.4502 0.2377 -0.3275 0.208 Uiso 1 1 calc R . .
C51 C -0.192(3) 0.6316(19) -0.0192(17) 0.034(4) Uani 1 1 d . . .
C52 C 0.033(2) 0.7035(12) 0.0321(14) 0.029(3) Uani 1 1 d . . .
H52 H 0.1186 0.6391 0.0362 0.035 Uiso 1 1 calc R . .
C53 C 0.239(2) 0.6879(19) -0.1198(17) 0.042(4) Uani 1 1 d . . .
H53A H 0.3243 0.6613 -0.0646 0.050 Uiso 1 1 calc R . .
H53B H 0.3267 0.7456 -0.1390 0.050 Uiso 1 1 calc R . .
C54 C 0.1547(15) 0.5693(9) -0.2385(8) 0.036(4) Uiso 1 1 d G . .
C55 C 0.2428(13) 0.4565(11) -0.2943(11) 0.039(4) Uani 1 1 d G . .
H55 H 0.3726 0.4529 -0.2582 0.047 Uiso 1 1 calc R . .
C56 C 0.1370(18) 0.3491(8) -0.4039(11) 0.053(5) Uani 1 1 d G . .
H56 H 0.1960 0.2736 -0.4412 0.063 Uiso 1 1 calc R . .
C57 C -0.0569(18) 0.3545(9) -0.4577(9) 0.041(4) Uani 1 1 d G . .
H57 H -0.1277 0.2827 -0.5311 0.049 Uiso 1 1 calc R . .
C58 C -0.1451(13) 0.4674(11) -0.4020(9) 0.049(5) Uani 1 1 d G . .
H58 H -0.2748 0.4710 -0.4381 0.059 Uiso 1 1 calc R . .
N52 N -0.0393(16) 0.5748(9) -0.2924(10) 0.039(4) Uani 1 1 d G . .
C59 C 0.0497(17) 0.8142(9) 0.1691(8) 0.036(2) Uani 1 1 d . . .
H59A H -0.0198 0.8839 0.1638 0.044 Uiso 1 1 calc R . .
H59B H -0.0229 0.7780 0.2144 0.044 Uiso 1 1 calc R . .
C60 C 0.251(2) 0.8733(14) 0.2441(13) 0.059(3) Uiso 1 1 d . . .
H60 H 0.3192 0.9229 0.2070 0.071 Uiso 1 1 calc R . .
C61 C 0.214(4) 0.968(2) 0.371(2) 0.110(7) Uiso 1 1 d . . .
H61A H 0.1445 1.0355 0.3625 0.165 Uiso 1 1 calc R . .
H61B H 0.3412 1.0083 0.4293 0.165 Uiso 1 1 calc R . .
H61C H 0.1323 0.9215 0.4032 0.165 Uiso 1 1 calc R . .
C62 C 0.383(3) 0.7725(19) 0.2557(18) 0.088(5) Uiso 1 1 d . . .
H62A H 0.5172 0.8172 0.3011 0.132 Uiso 1 1 calc R . .
H62B H 0.3900 0.7069 0.1726 0.132 Uiso 1 1 calc R . .
H62C H 0.3246 0.7307 0.3006 0.132 Uiso 1 1 calc R . .
N1 N -0.086(2) 0.2324(16) 0.0495(14) 0.030(3) Uani 1 1 d . . .
H1A H -0.1455 0.1409 0.0091 0.036 Uiso 1 1 d R . .
N51 N 0.108(2) 0.7583(15) -0.0552(14) 0.038(4) Uani 1 1 d . . .
H51A H 0.1713 0.8484 -0.0050 0.045 Uiso 1 1 d R . .
O1 O 0.269(2) 0.3636(15) 0.1198(14) 0.047(4) Uani 1 1 d . . .
O2 O 0.234(3) 0.4311(15) -0.0344(16) 0.069(4) Uani 1 1 d . . .
O3 O 0.000(2) 0.1637(12) 0.2394(12) 0.042(3) Uani 1 1 d . . .
O51 O -0.273(2) 0.6386(12) -0.1234(11) 0.030(3) Uani 1 1 d . . .
O52 O -0.265(3) 0.5777(19) 0.0269(16) 0.081(5) Uani 1 1 d . . .
O53 O 0.017(2) 0.8362(14) -0.2361(14) 0.050(4) Uani 1 1 d . . .
Cl1 Cl 0.4480(10) 0.3135(7) 0.3471(6) 0.0566(16) Uani 1 1 d . . .
Cl2 Cl 0.2990(8) 0.0779(5) 0.0586(6) 0.0457(14) Uani 1 1 d . . .
Cl51 Cl -0.4497(9) 0.6941(7) -0.3505(5) 0.0479(14) Uani 1 1 d . . .
Cl52 Cl -0.2953(9) 0.9236(6) -0.0550(5) 0.0478(14) Uani 1 1 d . . .
Re1 Re 0.15021(4) 0.25157(3) 0.19670(3) 0.03122(19) Uani 1 1 d . . .
Re51 Re -0.15014(4) 0.74924(3) -0.19714(3) 0.03043(19) Uani 1 1 d . . .

loop_
_atom_site_aniso_label
_atom_site_aniso_U_11
_atom_site_aniso_U_22
_atom_site_aniso_U_33
_atom_site_aniso_U_23
_atom_site_aniso_U_13
_atom_site_aniso_U_12
C1 0.074(15) 0.032(8) 0.057(11) 0.022(8) 0.031(11) 0.016(9)
C2 0.049(8) 0.047(10) 0.027(6) 0.015(7) 0.009(5) 0.002(7)
C4 0.026(6) 0.034(6) 0.038(6) 0.014(4) 0.010(5) -0.004(4)
C5 0.076(13) 0.043(10) 0.048(8) 0.018(8) 0.025(8) 0.024(9)
C6 0.036(9) 0.054(11) 0.067(11) 0.027(9) 0.006(8) -0.003(8)
C7 0.095(15) 0.041(10) 0.021(8) -0.003(7) 0.013(9) 0.023(9)
C8 0.028(8) 0.030(8) 0.033(8) 0.007(7) -0.011(7) 0.001(7)
N2 0.046(9) 0.020(6) 0.032(7) 0.003(6) 0.026(7) 0.012(6)
C9 0.103(15) 0.082(11) 0.067(9) 0.035(8) 0.002(9) -0.001(10)
C51 0.024(8) 0.041(8) 0.030(7) 0.014(6) 0.004(6) -0.015(6)
C52 0.029(6) 0.022(6) 0.029(6) 0.004(5) 0.008(5) 0.005(5)
C53 0.017(6) 0.041(7) 0.041(7) -0.002(5) 0.001(5) -0.008(5)
C55 0.020(8) 0.048(10) 0.047(7) 0.021(7) 0.004(6) -0.001(7)
C56 0.100(15) 0.021(7) 0.034(7) 0.001(6) 0.029(9) 0.027(8)
C57 0.035(9) 0.035(8) 0.038(8) 0.011(7) -0.004(7) -0.016(7)
C58 0.058(12) 0.042(10) 0.028(9) 0.001(7) 0.010(8) -0.014(9)
N52 0.041(10) 0.034(8) 0.032(8) 0.015(7) -0.010(7) -0.015(7)
C59 0.052(7) 0.031(5) 0.021(4) 0.010(4) 0.000(4) 0.006(5)
N1 0.023(6) 0.030(7) 0.031(7) 0.004(5) 0.014(5) 0.003(5)
N51 0.044(9) 0.024(7) 0.030(7) 0.006(6) -0.012(6) -0.006(6)
O1 0.040(9) 0.050(9) 0.049(9) 0.022(7) 0.012(7) -0.001(7)
O2 0.087(10) 0.055(8) 0.081(10) 0.044(7) 0.028(8) -0.006(7)
O3 0.068(9) 0.033(7) 0.036(7) 0.021(6) 0.018(6) 0.017(6)
O51 0.027(7) 0.023(6) 0.025(6) 0.000(5) 0.002(5) -0.011(5)
O52 0.091(11) 0.099(12) 0.065(9) 0.055(9) 0.007(8) -0.011(9)
O53 0.037(7) 0.056(9) 0.050(8) 0.024(7) 0.001(6) -0.027(6)
Cl1 0.048(4) 0.058(3) 0.047(3) 0.013(3) -0.004(3) 0.010(3)
Cl2 0.039(3) 0.026(3) 0.059(4) 0.008(2) 0.011(3) -0.001(2)
Cl51 0.036(3) 0.057(3) 0.037(3) 0.014(2) -0.009(2) -0.003(2)
Cl52 0.047(3) 0.037(3) 0.047(3) 0.004(2) 0.014(3) 0.011(3)
Re1 0.0336(4) 0.0284(4) 0.0258(4) 0.0091(3) 0.0006(3) -0.0004(3)
Re51 0.0256(4) 0.0266(4) 0.0304(4) 0.0059(3) 0.0050(3) -0.0021(3)

loop_
_atom_type_symbol
_atom_type_description
_atom_type_scat_dispersion_real
_atom_type_scat_dispersion_imag
_atom_type_scat_source
C C 0.0033 0.0016 'International Tables Vol C Tables 4.2.6.8 and 6.1.1.4'
H H 0.0000 0.0000 'International Tables Vol C Tables 4.2.6.8 and 6.1.1.4'
N N 0.0061 0.0033 'International Tables Vol C Tables 4.2.6.8 and 6.1.1.4'
O O 0.0106 0.0060 'International Tables Vol C Tables 4.2.6.8 and 6.1.1.4'
Cl Cl 0.1484 0.1585 'International Tables Vol C Tables 4.2.6.8 and 6.1.1.4'
Re Re -1.0185 7.2310 'International Tables Vol C Tables 4.2.6.8 and 6.1.1.4'

loop_
_geom_angle_atom_site_label_1
_geom_angle_atom_site_label_2
_geom_angle_atom_site_label_3
_geom_angle
_geom_angle_site_symmetry_1
_geom_angle_site_symmetry_3
_geom_angle_publ_flag
O1 C1 O2 122(2) . . ?
O1 C1 C2 118.1(17) . . ?
O2 C1 C2 120(2) . . ?
N1 C2 C1 103.8(14) . . ?
N1 C2 C9 118.8(15) . . ?
C1 C2 C9 119.8(15) . . ?
C4 C3 N1 107.8(14) . . ?
C5 C4 N2 120.0 . . ?
C5 C4 C3 121.4(11) . . ?
N2 C4 C3 118.5(11) . . ?
C6 C5 C4 120.0 . . ?
C7 C6 C5 120.0 . . ?
C8 C7 C6 120.0 . . ?
N2 C8 C7 120.0 . . ?
C8 N2 C4 120.0 . . ?
C8 N2 Re1 126.1(6) . . ?
C4 N2 Re1 113.9(6) . . ?
C2 C9 C10 116.2(13) . . ?
C12 C10 C9 103.1(16) . . ?
C12 C10 C11 108.5(15) . . ?
C9 C10 C11 122.1(14) . . ?
O52 C51 O51 126.9(19) . . ?
O52 C51 C52 121.6(19) . . ?
O51 C51 C52 111.4(14) . . ?
N51 C52 C59 111.7(10) . . ?
N51 C52 C51 112.5(13) . . ?
C59 C52 C51 108.5(11) . . ?
N51 C53 C54 117.2(14) . . ?
C55 C54 N52 120.0 . . ?
C55 C54 C53 127.1(11) . . ?
N52 C54 C53 112.8(10) . . ?
C54 C55 C56 120.0 . . ?
C57 C56 C55 120.0 . . ?
C58 C57 C56 120.0 . . ?
C57 C58 N52 120.0 . . ?
C58 N52 C54 120.0 . . ?
C58 N52 Re51 124.7(6) . . ?
C54 N52 Re51 115.3(6) . . ?
C60 C59 C52 117.4(11) . . ?
C59 C60 C61 103.9(13) . . ?
C59 C60 C62 113.7(12) . . ?
C61 C60 C62 111.4(14) . . ?
C2 N1 C3 119.3(15) . . ?
C2 N1 Re1 113.1(11) . . ?
C3 N1 Re1 107.6(11) . . ?
C53 N51 C52 112.2(15) . . ?
C53 N51 Re51 106.7(12) . . ?
C52 N51 Re51 110.1(10) . . ?
C1 O1 Re1 119.0(14) . . ?
C51 O51 Re51 126.4(11) . . ?
O3 Re1 O1 165.5(7) . . ?
O3 Re1 N2 94.4(5) . . ?
O1 Re1 N2 79.5(5) . . ?
O3 Re1 N1 90.6(6) . . ?
O1 Re1 N1 75.4(6) . . ?
N2 Re1 N1 80.2(5) . . ?
O3 Re1 Cl1 103.5(5) . . ?
O1 Re1 Cl1 90.3(5) . . ?
N2 Re1 Cl1 95.1(3) . . ?
N1 Re1 Cl1 165.5(4) . . ?
O3 Re1 Cl2 98.2(4) . . ?
O1 Re1 Cl2 86.7(5) . . ?
N2 Re1 Cl2 165.8(3) . . ?
N1 Re1 Cl2 93.1(4) . . ?
Cl1 Re1 Cl2 88.3(2) . . ?
O53 Re51 O51 162.8(7) . . ?
O53 Re51 N52 92.5(6) . . ?
O51 Re51 N52 80.0(5) . . ?
O53 Re51 N51 85.7(7) . . ?
O51 Re51 N51 77.6(6) . . ?
N52 Re51 N51 77.1(5) . . ?
O53 Re51 Cl51 105.0(5) . . ?
O51 Re51 Cl51 91.1(4) . . ?
N52 Re51 Cl51 95.4(3) . . ?
N51 Re51 Cl51 167.3(4) . . ?
O53 Re51 Cl52 100.1(5) . . ?
O51 Re51 Cl52 85.9(4) . . ?
N52 Re51 Cl52 165.5(3) . . ?
N51 Re51 Cl52 96.4(4) . . ?
Cl51 Re51 Cl52 88.5(2) . . ?

loop_
_geom_bond_atom_site_label_1
_geom_bond_atom_site_label_2
_geom_bond_distance
_geom_bond_site_symmetry_2
_geom_bond_publ_flag
C1 O1 1.29(3) . ?
C1 O2 1.31(2) . ?
C1 C2 1.48(3) . ?
C2 N1 1.481(19) . ?
C2 C9 1.49(2) . ?
C3 C4 1.47(2) . ?
C3 N1 1.60(2) . ?
C4 C5 1.3900 . ?
C4 N2 1.3900 . ?
C5 C6 1.3900 . ?
C6 C7 1.3900 . ?
C7 C8 1.3900 . ?
C8 N2 1.3900 . ?
N2 Re1 2.111(7) . ?
C9 C10 1.53(2) . ?
C10 C12 1.48(3) . ?
C10 C11 1.54(2) . ?
C51 O52 1.11(2) . ?
C51 O51 1.32(2) . ?
C51 C52 1.57(2) . ?
C52 N51 1.55(2) . ?
C52 C59 1.555(15) . ?
C53 N51 1.34(2) . ?
C53 C54 1.467(19) . ?
C54 C55 1.3900 . ?
C54 N52 1.3900 . ?
C55 C56 1.3900 . ?
C56 C57 1.3900 . ?
C57 C58 1.3900 . ?
C58 N52 1.3900 . ?
N52 Re51 2.075(7) . ?
C59 C60 1.446(19) . ?
C60 C61 1.51(2) . ?
C60 C62 1.54(2) . ?
N1 Re1 2.118(17) . ?
N51 Re51 2.208(16) . ?
O1 Re1 2.042(15) . ?
O3 Re1 1.651(12) . ?
O51 Re51 2.011(12) . ?
O53 Re51 1.687(12) . ?
Cl1 Re1 2.326(7) . ?
Cl2 Re1 2.364(5) . ?
Cl51 Re51 2.361(6) . ?
Cl52 Re51 2.374(5) . ?
